data_7132490
loop_
_publ_author_name
'Audsley, Gabrielle'
'Carpentier, Ambre'
'P&#xe9;charman, Anne-Fr&#xe9;d&#xe9;rique'
'Wright, James'
'Roseveare, Thomas M.'
'Clark, Ewan R.'
'Macgregor, Stuart A.'
'Riddlestone, Ian M.'

_publ_section_title
;
 Contrasting reactivity of B-Cl and B-H bonds at [Ni(IMes)<sub>2</sub>] to
 form unsupported Ni-boryls.
;
_journal_issue 7
_journal_name_full 'Chemical communications (Cambridge, England)'
_journal_page_first 874
_journal_page_last 877
_journal_paper_doi 10.1039/d3cc05369e
_journal_volume 60
_journal_year 2024
_chemical_formula_moiety 'C42 H48 N4 Ni, C12 H8 B O4'
_chemical_formula_sum 'C54 H56 B N4 Ni O4'
_chemical_formula_weight 894.54
_space_group_crystal_system monoclinic
_space_group_IT_number 14
_space_group_name_Hall '-P 2ybc'
_space_group_name_H-M_alt 'P 1 21/c 1'
_atom_sites_solution_hydrogens geom
_atom_sites_solution_primary dual
_audit_creation_date 2023-06-06
_audit_creation_method
;
Olex2 1.5
(compiled 2023.03.06 svn.rbb2c1857 for OlexSys, GUI svn.r6748)
;
_audit_update_record
;
2023-10-29 deposited with the CCDC.	2023-12-18 downloaded from the CCDC.
;
_cell_angle_alpha 90
_cell_angle_beta 98.3640(10)
_cell_angle_gamma 90
_cell_formula_units_Z 4
_cell_length_a 12.2169(2)
_cell_length_b 15.9479(2)
_cell_length_c 24.7366(4)
_cell_measurement_reflns_used 11089
_cell_measurement_temperature 150.00(10)
_cell_measurement_theta_max 73.0060
_cell_measurement_theta_min 4.5500
_cell_volume 4768.27(13)
_computing_cell_refinement 'CrysAlisPro 1.171.42.49 (Rigaku OD, 2022)'
_computing_data_collection 'CrysAlisPro 1.171.42.49 (Rigaku OD, 2022)'
_computing_data_reduction 'CrysAlisPro 1.171.42.49 (Rigaku OD, 2022)'
_computing_molecular_graphics 'Olex2 1.5 (Dolomanov et al., 2009)'
_computing_publication_material 'Olex2 1.5 (Dolomanov et al., 2009)'
_computing_structure_refinement 'SHELXL 2019/3 (Sheldrick, 2015)'
_computing_structure_solution 'SHELXT 2014/5 (Sheldrick, 2014)'
_diffrn_ambient_environment N~2~
_diffrn_ambient_temperature 150.00(10)
_diffrn_detector 'CCD plate'
_diffrn_detector_area_resol_mean 8.1150
_diffrn_detector_type EosS2
_diffrn_measured_fraction_theta_full 1.000
_diffrn_measured_fraction_theta_max 0.989
_diffrn_measurement_device 'four-circle diffractometer'
_diffrn_measurement_device_type 'SuperNova, Dual, Cu at home/near, EosS2'
_diffrn_measurement_method '\w scans'
_diffrn_radiation_monochromator mirror
_diffrn_radiation_probe x-ray
_diffrn_radiation_type 'Cu K\a'
_diffrn_radiation_wavelength 1.54184
_diffrn_reflns_av_R_equivalents 0.0409
_diffrn_reflns_av_unetI/netI 0.0355
_diffrn_reflns_Laue_measured_fraction_full 1.000
_diffrn_reflns_Laue_measured_fraction_max 0.989
_diffrn_reflns_limit_h_max 15
_diffrn_reflns_limit_h_min -14
_diffrn_reflns_limit_k_max 19
_diffrn_reflns_limit_k_min -14
_diffrn_reflns_limit_l_max 30
_diffrn_reflns_limit_l_min -29
_diffrn_reflns_number 39214
_diffrn_reflns_point_group_measured_fraction_full 1.000
_diffrn_reflns_point_group_measured_fraction_max 0.989
_diffrn_reflns_theta_full 67.684
_diffrn_reflns_theta_max 73.305
_diffrn_reflns_theta_min 3.308
_diffrn_source 'micro-focus sealed X-ray tube'
_diffrn_source_type 'SuperNova (Cu) X-ray Source'
_exptl_absorpt_coefficient_mu 0.973
_exptl_absorpt_correction_T_max 1.00000
_exptl_absorpt_correction_T_min 0.91010
_exptl_absorpt_correction_type multi-scan
_exptl_absorpt_process_details
;
CrysAlisPro 1.171.42.49 (Rigaku Oxford Diffraction, 2022)
Empirical absorption correction using spherical harmonics,
implemented in SCALE3 ABSPACK scaling algorithm.
;
_exptl_crystal_colour colourless
_exptl_crystal_colour_primary colourless
_exptl_crystal_density_diffrn 1.246
_exptl_crystal_description block
_exptl_crystal_F_000 1892
_exptl_crystal_size_max 0.094
_exptl_crystal_size_mid 0.074
_exptl_crystal_size_min 0.047
_refine_diff_density_max 0.430
_refine_diff_density_min -0.436
_refine_diff_density_rms 0.044
_refine_ls_extinction_method none
_refine_ls_goodness_of_fit_ref 1.085
_refine_ls_hydrogen_treatment constr
_refine_ls_matrix_type full
_refine_ls_number_parameters 589
_refine_ls_number_reflns 9486
_refine_ls_number_restraints 0
_refine_ls_restrained_S_all 1.085
_refine_ls_R_factor_all 0.0596
_refine_ls_R_factor_gt 0.0454
_refine_ls_shift/su_max 0.001
_refine_ls_shift/su_mean 0.000
_refine_ls_structure_factor_coef Fsqd
_refine_ls_weighting_details 'w=1/[\s^2^(Fo^2^)+(0.0514P)^2^+1.4840P] where P=(Fo^2^+2Fc^2^)/3'
_refine_ls_weighting_scheme calc
_refine_ls_wR_factor_gt 0.1094
_refine_ls_wR_factor_ref 0.1166
_reflns_Friedel_coverage 0.000
_reflns_number_gt 7678
_reflns_number_total 9486
_reflns_threshold_expression 'I > 2\s(I)'
_cod_data_source_file d3cc05369e2.cif
_cod_data_source_block s23mkw51
_cod_depositor_comments 'Adding full bibliography for 7132488--7132493.cif.'
_cod_database_code 7132490
_shelx_shelxl_version_number 2019/3
_shelx_space_group_comment
;
The symmetry employed for this shelxl refinement is uniquely defined
by the following loop, which should always be used as a source of
symmetry information in preference to the above space-group names.
They are only intended as comments.
;
_shelx_estimated_absorpt_t_max 0.956
_shelx_estimated_absorpt_t_min 0.914
_olex2_refinement_description
;
1. Fixed Uiso
 At 1.2 times of:
  All C(H) groups
 At 1.5 times of:
  All C(H,H,H) groups
2.a Aromatic/amide H refined with riding coordinates:
 C2(H2), C3(H3), C6(H6), C8(H8), C15(H15), C17(H17), C23(H23), C24(H24),
 C27(H27), C29(H29), C36(H36), C38(H38), C44(H44), C45(H45), C46(H46), C47(H47),
  C50(H50), C51(H51), C52(H52), C53(H53)
2.b Idealised Me refined as rotating group:
 C10(H10A,H10B,H10C), C11(H11A,H11B,H11C), C12(H12A,H12B,H12C), C19(H19A,H19B,
 H19C), C20(H20A,H20B,H20C), C21(H21A,H21B,H21C), C31(H31A,H31B,H31C), C32(H32A,
 H32B,H32C), C33(H33A,H33B,H33C), C40(H40A,H40B,H40C), C41(H41A,H41B,H41C),
 C42(H42A,H42B,H42C)
;
_olex2_submission_special_instructions 'No special instructions were received'

loop_
_space_group_symop_operation_xyz
'x, y, z'
'-x, y+1/2, -z+1/2'
'-x, -y, -z'
'x, -y-1/2, z-1/2'

loop_
_atom_site_label
_atom_site_type_symbol
_atom_site_fract_x
_atom_site_fract_y
_atom_site_fract_z
_atom_site_U_iso_or_equiv
_atom_site_adp_type
_atom_site_occupancy
_atom_site_site_symmetry_order
_atom_site_calc_flag
_atom_site_refinement_flags_posn
_atom_site_refinement_flags_adp
_atom_site_refinement_flags_occupancy
_atom_site_disorder_assembly
_atom_site_disorder_group
Ni1 Ni 0.73695(3) 0.61896(2) 0.71256(2) 0.02838(9) Uani 1 1 d . . . . .
N1 N 0.70877(13) 0.43919(9) 0.73312(7) 0.0273(3) Uani 1 1 d . . . . .
N2 N 0.74768(14) 0.46050(9) 0.65281(6) 0.0277(3) Uani 1 1 d . . . . .
N3 N 0.68887(14) 0.79706(10) 0.68933(8) 0.0339(4) Uani 1 1 d . . . . .
N4 N 0.77048(14) 0.77957(10) 0.77096(8) 0.0337(4) Uani 1 1 d . . . . .
C1 C 0.73301(16) 0.50114(11) 0.69927(8) 0.0275(4) Uani 1 1 d . . . . .
C2 C 0.70793(17) 0.36136(11) 0.70827(8) 0.0316(4) Uani 1 1 d . . . . .
H2 H 0.692978 0.308875 0.723823 0.038 Uiso 1 1 calc R U . . .
C3 C 0.73251(18) 0.37486(11) 0.65770(8) 0.0329(4) Uani 1 1 d . . . . .
H3 H 0.738342 0.333605 0.630558 0.040 Uiso 1 1 calc R U . . .
C4 C 0.77477(17) 0.50259(11) 0.60487(8) 0.0293(4) Uani 1 1 d . . . . .
C5 C 0.88540(18) 0.50946(12) 0.59828(8) 0.0329(4) Uani 1 1 d . . . . .
C6 C 0.9094(2) 0.55066(13) 0.55166(9) 0.0385(5) Uani 1 1 d . . . . .
H6 H 0.984381 0.556586 0.546185 0.046 Uiso 1 1 calc R U . . .
C7 C 0.8266(2) 0.58314(13) 0.51319(9) 0.0412(5) Uani 1 1 d . . . . .
C8 C 0.7174(2) 0.57476(13) 0.52156(9) 0.0409(5) Uani 1 1 d . . . . .
H8 H 0.660538 0.596955 0.495173 0.049 Uiso 1 1 calc R U . . .
C9 C 0.68864(19) 0.53477(12) 0.56754(8) 0.0347(4) Uani 1 1 d . . . . .
C10 C 0.5698(2) 0.52880(16) 0.57685(10) 0.0450(5) Uani 1 1 d . . . . .
H10A H 0.552469 0.470544 0.584928 0.067 Uiso 1 1 calc R U . . .
H10B H 0.521375 0.547368 0.543945 0.067 Uiso 1 1 calc R U . . .
H10C H 0.558320 0.564595 0.607723 0.067 Uiso 1 1 calc R U . . .
C11 C 0.8549(3) 0.62625(16) 0.46262(11) 0.0588(7) Uani 1 1 d . . . . .
H11A H 0.889545 0.680546 0.472715 0.088 Uiso 1 1 calc R U . . .
H11B H 0.787221 0.634967 0.436691 0.088 Uiso 1 1 calc R U . . .
H11C H 0.906361 0.591196 0.445646 0.088 Uiso 1 1 calc R U . . .
C12 C 0.9764(2) 0.47424(16) 0.63962(10) 0.0442(5) Uani 1 1 d . . . . .
H12A H 0.967026 0.494019 0.676178 0.066 Uiso 1 1 calc R U . . .
H12B H 1.048191 0.492932 0.630900 0.066 Uiso 1 1 calc R U . . .
H12C H 0.973098 0.412854 0.638687 0.066 Uiso 1 1 calc R U . . .
C13 C 0.68371(16) 0.45374(11) 0.78736(8) 0.0278(4) Uani 1 1 d . . . . .
C14 C 0.76275(17) 0.43247(12) 0.83167(8) 0.0321(4) Uani 1 1 d . . . . .
C15 C 0.7345(2) 0.44254(13) 0.88376(9) 0.0391(5) Uani 1 1 d . . . . .
H15 H 0.786617 0.427616 0.914582 0.047 Uiso 1 1 calc R U . . .
C16 C 0.6325(2) 0.47369(13) 0.89189(9) 0.0408(5) Uani 1 1 d . . . . .
C17 C 0.5574(2) 0.49628(13) 0.84682(9) 0.0386(5) Uani 1 1 d . . . . .
H17 H 0.487916 0.518929 0.852252 0.046 Uiso 1 1 calc R U . . .
C18 C 0.58096(18) 0.48673(12) 0.79369(8) 0.0322(4) Uani 1 1 d . . . . .
C19 C 0.49725(19) 0.51083(14) 0.74529(10) 0.0413(5) Uani 1 1 d . . . . .
H19A H 0.527423 0.555866 0.724892 0.062 Uiso 1 1 calc R U . . .
H19B H 0.429330 0.530276 0.758044 0.062 Uiso 1 1 calc R U . . .
H19C H 0.480553 0.462016 0.721446 0.062 Uiso 1 1 calc R U . . .
C20 C 0.6019(3) 0.48312(18) 0.94874(11) 0.0603(7) Uani 1 1 d . . . . .
H20A H 0.546832 0.440627 0.954490 0.090 Uiso 1 1 calc R U . . .
H20B H 0.571036 0.539130 0.952677 0.090 Uiso 1 1 calc R U . . .
H20C H 0.668146 0.475715 0.975852 0.090 Uiso 1 1 calc R U . . .
C21 C 0.87454(19) 0.39929(15) 0.82319(10) 0.0436(5) Uani 1 1 d . . . . .
H21A H 0.867123 0.341039 0.810578 0.065 Uiso 1 1 calc R U . . .
H21B H 0.925107 0.401778 0.857747 0.065 Uiso 1 1 calc R U . . .
H21C H 0.904058 0.433498 0.795725 0.065 Uiso 1 1 calc R U . . .
C22 C 0.73129(16) 0.73681(11) 0.72489(8) 0.0312(4) Uani 1 1 d . . . . .
C23 C 0.70203(19) 0.87592(12) 0.71302(10) 0.0422(5) Uani 1 1 d . . . . .
H23 H 0.679080 0.927789 0.696174 0.051 Uiso 1 1 calc R U . . .
C24 C 0.75343(19) 0.86492(13) 0.76434(11) 0.0425(5) Uani 1 1 d . . . . .
H24 H 0.773986 0.907350 0.790826 0.051 Uiso 1 1 calc R U . . .
C25 C 0.82008(18) 0.73853(12) 0.82033(9) 0.0346(4) Uani 1 1 d . . . . .
C26 C 0.7510(2) 0.70835(14) 0.85608(10) 0.0432(5) Uani 1 1 d . . . . .
C27 C 0.8010(2) 0.66608(14) 0.90241(10) 0.0507(6) Uani 1 1 d . . . . .
H27 H 0.755808 0.644313 0.927285 0.061 Uiso 1 1 calc R U . . .
C28 C 0.9142(3) 0.65476(14) 0.91340(10) 0.0512(6) Uani 1 1 d . . . . .
C29 C 0.9795(2) 0.68645(14) 0.87681(10) 0.0467(5) Uani 1 1 d . . . . .
H29 H 1.057516 0.679710 0.884398 0.056 Uiso 1 1 calc R U . . .
C30 C 0.93420(19) 0.72780(13) 0.82933(9) 0.0377(5) Uani 1 1 d . . . . .
C31 C 1.00515(19) 0.75628(15) 0.78801(11) 0.0456(5) Uani 1 1 d . . . . .
H31A H 0.991430 0.720383 0.755571 0.068 Uiso 1 1 calc R U . . .
H31B H 1.083300 0.752530 0.803893 0.068 Uiso 1 1 calc R U . . .
H31C H 0.986970 0.814482 0.777617 0.068 Uiso 1 1 calc R U . . .
C32 C 0.9649(3) 0.6079(2) 0.96392(12) 0.0737(9) Uani 1 1 d . . . . .
H32A H 0.942898 0.634700 0.996336 0.111 Uiso 1 1 calc R U . . .
H32B H 1.045677 0.608885 0.966486 0.111 Uiso 1 1 calc R U . . .
H32C H 0.938948 0.549676 0.961746 0.111 Uiso 1 1 calc R U . . .
C33 C 0.6280(2) 0.72068(19) 0.84499(13) 0.0606(7) Uani 1 1 d . . . . .
H33A H 0.611267 0.780801 0.843695 0.091 Uiso 1 1 calc R U . . .
H33B H 0.593731 0.694355 0.874152 0.091 Uiso 1 1 calc R U . . .
H33C H 0.598810 0.694943 0.809870 0.091 Uiso 1 1 calc R U . . .
C34 C 0.63161(18) 0.78113(12) 0.63544(9) 0.0345(4) Uani 1 1 d . . . . .
C35 C 0.6917(2) 0.78191(13) 0.59143(10) 0.0435(5) Uani 1 1 d . . . . .
C36 C 0.6322(2) 0.76824(14) 0.53964(10) 0.0499(6) Uani 1 1 d . . . . .
H36 H 0.670458 0.769538 0.508859 0.060 Uiso 1 1 calc R U . . .
C37 C 0.5193(2) 0.75284(15) 0.53138(10) 0.0491(6) Uani 1 1 d . . . . .
C38 C 0.4633(2) 0.75244(14) 0.57633(10) 0.0429(5) Uani 1 1 d . . . . .
H38 H 0.385826 0.742453 0.571065 0.051 Uiso 1 1 calc R U . . .
C39 C 0.51794(18) 0.76631(12) 0.62889(9) 0.0349(4) Uani 1 1 d . . . . .
C40 C 0.45559(18) 0.76253(14) 0.67695(9) 0.0392(5) Uani 1 1 d . . . . .
H40A H 0.468419 0.708098 0.695158 0.059 Uiso 1 1 calc R U . . .
H40B H 0.376318 0.769586 0.664279 0.059 Uiso 1 1 calc R U . . .
H40C H 0.481374 0.807431 0.702730 0.059 Uiso 1 1 calc R U . . .
C41 C 0.4589(3) 0.7331(2) 0.47513(11) 0.0746(10) Uani 1 1 d . . . . .
H41A H 0.493646 0.763344 0.447635 0.112 Uiso 1 1 calc R U . . .
H41B H 0.381373 0.750383 0.472826 0.112 Uiso 1 1 calc R U . . .
H41C H 0.462407 0.672620 0.468441 0.112 Uiso 1 1 calc R U . . .
C42 C 0.8150(2) 0.79313(17) 0.59958(13) 0.0586(7) Uani 1 1 d . . . . .
H42A H 0.835078 0.841894 0.623053 0.088 Uiso 1 1 calc R U . . .
H42B H 0.839970 0.801958 0.564101 0.088 Uiso 1 1 calc R U . . .
H42C H 0.850594 0.742877 0.616899 0.088 Uiso 1 1 calc R U . . .
O1 O 0.74386(13) 0.07314(9) 0.82496(6) 0.0386(3) Uani 1 1 d . . . . .
O2 O 0.86705(13) 0.18476(9) 0.82073(6) 0.0391(3) Uani 1 1 d . . . . .
O3 O 0.72029(12) 0.16372(8) 0.74327(6) 0.0337(3) Uani 1 1 d . . . . .
O4 O 0.86695(13) 0.06695(9) 0.75560(6) 0.0394(3) Uani 1 1 d . . . . .
C43 C 0.77314(17) 0.10701(12) 0.87511(8) 0.0343(4) Uani 1 1 d . . . . .
C44 C 0.74240(19) 0.08227(14) 0.92391(9) 0.0413(5) Uani 1 1 d . . . . .
H44 H 0.693823 0.036151 0.925650 0.050 Uiso 1 1 calc R U . . .
C45 C 0.7846(2) 0.12685(15) 0.97086(9) 0.0451(5) Uani 1 1 d . . . . .
H45 H 0.764808 0.110569 1.005090 0.054 Uiso 1 1 calc R U . . .
C46 C 0.8549(2) 0.19448(15) 0.96839(9) 0.0437(5) Uani 1 1 d . . . . .
H46 H 0.881512 0.224538 1.000797 0.052 Uiso 1 1 calc R U . . .
C47 C 0.88714(19) 0.21913(14) 0.91855(9) 0.0399(5) Uani 1 1 d . . . . .
H47 H 0.935540 0.265313 0.916621 0.048 Uiso 1 1 calc R U . . .
C48 C 0.84623(17) 0.17407(13) 0.87260(8) 0.0342(4) Uani 1 1 d . . . . .
C49 C 0.73522(17) 0.12902(11) 0.69525(8) 0.0312(4) Uani 1 1 d . . . . .
C50 C 0.67741(19) 0.14416(13) 0.64418(9) 0.0374(4) Uani 1 1 d . . . . .
H50 H 0.619917 0.184744 0.638957 0.045 Uiso 1 1 calc R U . . .
C51 C 0.7059(2) 0.09788(15) 0.60008(9) 0.0439(5) Uani 1 1 d . . . . .
H51 H 0.666944 0.107044 0.564462 0.053 Uiso 1 1 calc R U . . .
C52 C 0.7897(2) 0.03924(15) 0.60767(10) 0.0462(5) Uani 1 1 d . . . . .
H52 H 0.806670 0.007760 0.577351 0.055 Uiso 1 1 calc R U . . .
C53 C 0.8501(2) 0.02552(14) 0.65943(10) 0.0434(5) Uani 1 1 d . . . . .
H53 H 0.909066 -0.013868 0.664638 0.052 Uiso 1 1 calc R U . . .
C54 C 0.82148(17) 0.07090(12) 0.70253(9) 0.0334(4) Uani 1 1 d . . . . .
B1 B 0.8001(2) 0.12235(14) 0.78635(10) 0.0344(5) Uani 1 1 d . . . . .

loop_
_atom_site_aniso_label
_atom_site_aniso_U_11
_atom_site_aniso_U_22
_atom_site_aniso_U_33
_atom_site_aniso_U_23
_atom_site_aniso_U_13
_atom_site_aniso_U_12
Ni1 0.03829(19) 0.02039(15) 0.02780(17) -0.00237(12) 0.00929(13) -0.00182(12)
N1 0.0330(8) 0.0213(7) 0.0288(8) 0.0003(6) 0.0086(6) -0.0007(6)
N2 0.0361(9) 0.0225(7) 0.0257(8) -0.0015(6) 0.0087(6) -0.0006(6)
N3 0.0347(9) 0.0220(7) 0.0467(10) -0.0030(7) 0.0119(7) -0.0012(6)
N4 0.0323(9) 0.0241(7) 0.0460(10) -0.0083(7) 0.0101(7) -0.0022(6)
C1 0.0335(10) 0.0227(8) 0.0269(9) 0.0010(7) 0.0060(7) 0.0008(7)
C2 0.0400(11) 0.0205(8) 0.0357(10) 0.0004(7) 0.0102(8) -0.0002(7)
C3 0.0448(11) 0.0212(8) 0.0344(10) -0.0039(7) 0.0115(8) -0.0009(7)
C4 0.0433(11) 0.0214(8) 0.0246(9) -0.0023(7) 0.0099(8) -0.0002(7)
C5 0.0442(12) 0.0253(9) 0.0306(10) -0.0031(7) 0.0103(8) -0.0042(8)
C6 0.0521(13) 0.0300(10) 0.0365(11) -0.0024(8) 0.0166(10) -0.0070(9)
C7 0.0678(15) 0.0268(9) 0.0327(11) 0.0013(8) 0.0197(10) 0.0001(9)
C8 0.0627(15) 0.0306(10) 0.0298(10) 0.0019(8) 0.0075(10) 0.0107(9)
C9 0.0472(12) 0.0267(9) 0.0317(10) -0.0029(8) 0.0109(9) 0.0063(8)
C10 0.0458(13) 0.0512(13) 0.0379(12) 0.0024(10) 0.0063(10) 0.0120(10)
C11 0.091(2) 0.0461(14) 0.0444(14) 0.0170(11) 0.0255(14) 0.0048(13)
C12 0.0407(12) 0.0541(13) 0.0378(12) 0.0021(10) 0.0056(9) -0.0075(10)
C13 0.0348(10) 0.0222(8) 0.0278(9) 0.0013(7) 0.0092(7) -0.0022(7)
C14 0.0363(11) 0.0273(9) 0.0329(10) 0.0039(7) 0.0063(8) -0.0037(7)
C15 0.0511(13) 0.0368(10) 0.0286(10) 0.0035(8) 0.0032(9) -0.0051(9)
C16 0.0589(14) 0.0345(10) 0.0323(11) -0.0018(8) 0.0177(10) -0.0069(9)
C17 0.0449(12) 0.0337(10) 0.0413(12) -0.0001(9) 0.0203(9) 0.0000(8)
C18 0.0383(11) 0.0257(9) 0.0340(10) 0.0017(7) 0.0097(8) -0.0013(7)
C19 0.0358(11) 0.0444(12) 0.0451(13) 0.0087(9) 0.0109(9) 0.0071(9)
C20 0.091(2) 0.0585(16) 0.0370(13) -0.0045(11) 0.0274(14) -0.0031(14)
C21 0.0380(12) 0.0472(12) 0.0451(13) 0.0091(10) 0.0044(9) 0.0036(9)
C22 0.0322(10) 0.0247(9) 0.0392(11) -0.0060(8) 0.0135(8) -0.0032(7)
C23 0.0433(12) 0.0208(9) 0.0632(15) -0.0061(9) 0.0104(11) 0.0003(8)
C24 0.0425(12) 0.0242(9) 0.0606(15) -0.0113(9) 0.0070(10) -0.0020(8)
C25 0.0411(11) 0.0240(9) 0.0400(11) -0.0112(8) 0.0107(9) -0.0042(8)
C26 0.0503(13) 0.0338(10) 0.0491(13) -0.0145(9) 0.0195(10) -0.0090(9)
C27 0.0771(18) 0.0345(11) 0.0453(14) -0.0091(10) 0.0249(12) -0.0093(11)
C28 0.0804(19) 0.0329(11) 0.0407(13) -0.0071(9) 0.0103(12) 0.0011(11)
C29 0.0524(14) 0.0379(11) 0.0483(13) -0.0083(10) 0.0019(11) 0.0031(10)
C30 0.0414(12) 0.0289(9) 0.0435(12) -0.0098(8) 0.0082(9) -0.0010(8)
C31 0.0345(11) 0.0465(12) 0.0572(15) -0.0023(11) 0.0115(10) -0.0001(9)
C32 0.113(3) 0.0581(17) 0.0492(17) 0.0036(13) 0.0081(17) 0.0063(17)
C33 0.0494(15) 0.0624(16) 0.0761(19) -0.0119(14) 0.0296(14) -0.0105(12)
C34 0.0425(11) 0.0220(8) 0.0413(11) 0.0016(8) 0.0135(9) 0.0024(7)
C35 0.0539(14) 0.0282(10) 0.0542(14) 0.0035(9) 0.0276(11) 0.0046(9)
C36 0.0753(18) 0.0376(11) 0.0429(13) 0.0088(10) 0.0287(12) 0.0151(11)
C37 0.0680(17) 0.0412(12) 0.0383(12) 0.0062(10) 0.0085(11) 0.0185(11)
C38 0.0483(13) 0.0365(11) 0.0433(12) 0.0032(9) 0.0049(10) 0.0096(9)
C39 0.0421(11) 0.0250(9) 0.0385(11) 0.0018(8) 0.0094(9) 0.0036(8)
C40 0.0354(11) 0.0381(11) 0.0456(12) -0.0017(9) 0.0104(9) -0.0006(8)
C41 0.100(3) 0.085(2) 0.0366(14) 0.0081(14) 0.0021(15) 0.0348(19)
C42 0.0575(16) 0.0506(14) 0.0756(19) -0.0038(13) 0.0361(14) -0.0012(12)
O1 0.0466(9) 0.0348(7) 0.0328(8) 0.0063(6) 0.0001(6) -0.0126(6)
O2 0.0499(9) 0.0378(8) 0.0299(7) 0.0008(6) 0.0067(6) -0.0152(6)
O3 0.0428(8) 0.0275(6) 0.0309(7) 0.0028(5) 0.0063(6) 0.0022(5)
O4 0.0452(9) 0.0364(7) 0.0348(8) 0.0024(6) 0.0001(6) 0.0059(6)
C43 0.0369(11) 0.0317(10) 0.0328(10) 0.0064(8) 0.0006(8) -0.0012(8)
C44 0.0432(12) 0.0414(11) 0.0395(12) 0.0106(9) 0.0064(9) -0.0048(9)
C45 0.0518(14) 0.0532(13) 0.0315(11) 0.0099(10) 0.0099(9) 0.0055(10)
C46 0.0550(14) 0.0452(12) 0.0303(11) -0.0016(9) 0.0041(9) 0.0033(10)
C47 0.0443(12) 0.0389(11) 0.0360(11) -0.0003(9) 0.0040(9) -0.0056(9)
C48 0.0366(11) 0.0351(10) 0.0307(10) 0.0041(8) 0.0039(8) -0.0027(8)
C49 0.0365(10) 0.0251(9) 0.0320(10) 0.0023(7) 0.0051(8) -0.0049(7)
C50 0.0396(11) 0.0374(10) 0.0348(11) 0.0043(8) 0.0038(9) 0.0006(8)
C51 0.0504(13) 0.0493(13) 0.0305(11) -0.0006(9) 0.0007(9) -0.0042(10)
C52 0.0589(15) 0.0432(12) 0.0374(12) -0.0089(10) 0.0103(10) -0.0023(10)
C53 0.0491(13) 0.0367(11) 0.0450(13) -0.0019(9) 0.0090(10) 0.0046(9)
C54 0.0365(11) 0.0293(9) 0.0340(11) 0.0026(8) 0.0037(8) -0.0032(8)
B1 0.0420(13) 0.0289(10) 0.0317(11) 0.0027(9) 0.0031(9) -0.0047(9)

loop_
_atom_type_symbol
_atom_type_description
_atom_type_scat_dispersion_real
_atom_type_scat_dispersion_imag
_atom_type_scat_source
C C 0.0181 0.0091 'International Tables Vol C Tables 4.2.6.8 and 6.1.1.4'
H H 0.0000 0.0000 'International Tables Vol C Tables 4.2.6.8 and 6.1.1.4'
B B 0.0090 0.0039 'International Tables Vol C Tables 4.2.6.8 and 6.1.1.4'
N N 0.0311 0.0180 'International Tables Vol C Tables 4.2.6.8 and 6.1.1.4'
Ni Ni -3.0029 0.5091 'International Tables Vol C Tables 4.2.6.8 and 6.1.1.4'
O O 0.0492 0.0322 'International Tables Vol C Tables 4.2.6.8 and 6.1.1.4'

loop_
_geom_angle_atom_site_label_1
_geom_angle_atom_site_label_2
_geom_angle_atom_site_label_3
_geom_angle
_geom_angle_site_symmetry_1
_geom_angle_site_symmetry_3
_geom_angle_publ_flag
C22 Ni1 C1 176.51(9) . . ?
C1 N1 C2 111.55(16) . . ?
C1 N1 C13 123.66(15) . . ?
C2 N1 C13 124.77(15) . . ?
C1 N2 C3 111.21(16) . . ?
C1 N2 C4 123.34(15) . . ?
C3 N2 C4 125.45(16) . . ?
C22 N3 C23 111.05(19) . . ?
C22 N3 C34 124.52(16) . . ?
C23 N3 C34 124.33(18) . . ?
C22 N4 C24 111.54(19) . . ?
C22 N4 C25 122.58(16) . . ?
C24 N4 C25 125.85(18) . . ?
N1 C1 Ni1 127.88(14) . . ?
N2 C1 Ni1 127.94(14) . . ?
N2 C1 N1 104.08(15) . . ?
N1 C2 H2 126.8 . . ?
C3 C2 N1 106.33(16) . . ?
C3 C2 H2 126.8 . . ?
N2 C3 H3 126.6 . . ?
C2 C3 N2 106.83(16) . . ?
C2 C3 H3 126.6 . . ?
C5 C4 N2 118.48(18) . . ?
C5 C4 C9 123.17(18) . . ?
C9 C4 N2 118.36(18) . . ?
C4 C5 C6 117.3(2) . . ?
C4 C5 C12 121.71(18) . . ?
C6 C5 C12 120.9(2) . . ?
C5 C6 H6 119.2 . . ?
C7 C6 C5 121.6(2) . . ?
C7 C6 H6 119.2 . . ?
C6 C7 C8 118.94(19) . . ?
C6 C7 C11 120.5(2) . . ?
C8 C7 C11 120.6(2) . . ?
C7 C8 H8 119.0 . . ?
C7 C8 C9 121.9(2) . . ?
C9 C8 H8 119.0 . . ?
C4 C9 C10 121.83(19) . . ?
C8 C9 C4 117.0(2) . . ?
C8 C9 C10 121.2(2) . . ?
C9 C10 H10A 109.5 . . ?
C9 C10 H10B 109.5 . . ?
C9 C10 H10C 109.5 . . ?
H10A C10 H10B 109.5 . . ?
H10A C10 H10C 109.5 . . ?
H10B C10 H10C 109.5 . . ?
C7 C11 H11A 109.5 . . ?
C7 C11 H11B 109.5 . . ?
C7 C11 H11C 109.5 . . ?
H11A C11 H11B 109.5 . . ?
H11A C11 H11C 109.5 . . ?
H11B C11 H11C 109.5 . . ?
C5 C12 H12A 109.5 . . ?
C5 C12 H12B 109.5 . . ?
C5 C12 H12C 109.5 . . ?
H12A C12 H12B 109.5 . . ?
H12A C12 H12C 109.5 . . ?
H12B C12 H12C 109.5 . . ?
C14 C13 N1 118.53(17) . . ?
C18 C13 N1 118.97(18) . . ?
C18 C13 C14 122.49(18) . . ?
C13 C14 C21 120.95(19) . . ?
C15 C14 C13 117.6(2) . . ?
C15 C14 C21 121.4(2) . . ?
C14 C15 H15 119.1 . . ?
C16 C15 C14 121.8(2) . . ?
C16 C15 H15 119.1 . . ?
C15 C16 C17 118.8(2) . . ?
C15 C16 C20 121.3(2) . . ?
C17 C16 C20 119.9(2) . . ?
C16 C17 H17 119.1 . . ?
C16 C17 C18 121.8(2) . . ?
C18 C17 H17 119.1 . . ?
C13 C18 C17 117.4(2) . . ?
C13 C18 C19 121.75(18) . . ?
C17 C18 C19 120.8(2) . . ?
C18 C19 H19A 109.5 . . ?
C18 C19 H19B 109.5 . . ?
C18 C19 H19C 109.5 . . ?
H19A C19 H19B 109.5 . . ?
H19A C19 H19C 109.5 . . ?
H19B C19 H19C 109.5 . . ?
C16 C20 H20A 109.5 . . ?
C16 C20 H20B 109.5 . . ?
C16 C20 H20C 109.5 . . ?
H20A C20 H20B 109.5 . . ?
H20A C20 H20C 109.5 . . ?
H20B C20 H20C 109.5 . . ?
C14 C21 H21A 109.5 . . ?
C14 C21 H21B 109.5 . . ?
C14 C21 H21C 109.5 . . ?
H21A C21 H21B 109.5 . . ?
H21A C21 H21C 109.5 . . ?
H21B C21 H21C 109.5 . . ?
N3 C22 Ni1 127.95(15) . . ?
N3 C22 N4 104.14(16) . . ?
N4 C22 Ni1 127.90(16) . . ?
N3 C23 H23 126.6 . . ?
C24 C23 N3 106.88(19) . . ?
C24 C23 H23 126.6 . . ?
N4 C24 H24 126.8 . . ?
C23 C24 N4 106.39(19) . . ?
C23 C24 H24 126.8 . . ?
C26 C25 N4 118.4(2) . . ?
C30 C25 N4 118.72(19) . . ?
C30 C25 C26 122.8(2) . . ?
C25 C26 C33 121.4(2) . . ?
C27 C26 C25 117.1(2) . . ?
C27 C26 C33 121.5(2) . . ?
C26 C27 H27 118.9 . . ?
C28 C27 C26 122.1(2) . . ?
C28 C27 H27 118.9 . . ?
C27 C28 C29 118.6(2) . . ?
C27 C28 C32 120.4(3) . . ?
C29 C28 C32 121.0(3) . . ?
C28 C29 H29 119.0 . . ?
C28 C29 C30 121.9(2) . . ?
C30 C29 H29 119.0 . . ?
C25 C30 C31 121.2(2) . . ?
C29 C30 C25 117.4(2) . . ?
C29 C30 C31 121.3(2) . . ?
C30 C31 H31A 109.5 . . ?
C30 C31 H31B 109.5 . . ?
C30 C31 H31C 109.5 . . ?
H31A C31 H31B 109.5 . . ?
H31A C31 H31C 109.5 . . ?
H31B C31 H31C 109.5 . . ?
C28 C32 H32A 109.5 . . ?
C28 C32 H32B 109.5 . . ?
C28 C32 H32C 109.5 . . ?
H32A C32 H32B 109.5 . . ?
H32A C32 H32C 109.5 . . ?
H32B C32 H32C 109.5 . . ?
C26 C33 H33A 109.5 . . ?
C26 C33 H33B 109.5 . . ?
C26 C33 H33C 109.5 . . ?
H33A C33 H33B 109.5 . . ?
H33A C33 H33C 109.5 . . ?
H33B C33 H33C 109.5 . . ?
C35 C34 N3 118.7(2) . . ?
C39 C34 N3 118.72(18) . . ?
C39 C34 C35 122.5(2) . . ?
C34 C35 C42 121.8(2) . . ?
C36 C35 C34 116.8(2) . . ?
C36 C35 C42 121.4(2) . . ?
C35 C36 H36 118.7 . . ?
C37 C36 C35 122.5(2) . . ?
C37 C36 H36 118.7 . . ?
C36 C37 C38 118.6(2) . . ?
C36 C37 C41 121.0(3) . . ?
C38 C37 C41 120.4(3) . . ?
C37 C38 H38 119.2 . . ?
C37 C38 C39 121.5(2) . . ?
C39 C38 H38 119.2 . . ?
C34 C39 C40 121.7(2) . . ?
C38 C39 C34 118.0(2) . . ?
C38 C39 C40 120.2(2) . . ?
C39 C40 H40A 109.5 . . ?
C39 C40 H40B 109.5 . . ?
C39 C40 H40C 109.5 . . ?
H40A C40 H40B 109.5 . . ?
H40A C40 H40C 109.5 . . ?
H40B C40 H40C 109.5 . . ?
C37 C41 H41A 109.5 . . ?
C37 C41 H41B 109.5 . . ?
C37 C41 H41C 109.5 . . ?
H41A C41 H41B 109.5 . . ?
H41A C41 H41C 109.5 . . ?
H41B C41 H41C 109.5 . . ?
C35 C42 H42A 109.5 . . ?
C35 C42 H42B 109.5 . . ?
C35 C42 H42C 109.5 . . ?
H42A C42 H42B 109.5 . . ?
H42A C42 H42C 109.5 . . ?
H42B C42 H42C 109.5 . . ?
C43 O1 B1 107.12(16) . . ?
C48 O2 B1 107.22(16) . . ?
C49 O3 B1 106.89(16) . . ?
C54 O4 B1 106.91(16) . . ?
O1 C43 C44 128.5(2) . . ?
O1 C43 C48 110.46(18) . . ?
C44 C43 C48 121.1(2) . . ?
C43 C44 H44 121.0 . . ?
C43 C44 C45 118.1(2) . . ?
C45 C44 H44 121.0 . . ?
C44 C45 H45 119.5 . . ?
C46 C45 C44 121.1(2) . . ?
C46 C45 H45 119.5 . . ?
C45 C46 H46 119.6 . . ?
C45 C46 C47 120.8(2) . . ?
C47 C46 H46 119.6 . . ?
C46 C47 H47 121.2 . . ?
C48 C47 C46 117.7(2) . . ?
C48 C47 H47 121.2 . . ?
O2 C48 C43 110.30(18) . . ?
O2 C48 C47 128.40(19) . . ?
C47 C48 C43 121.30(19) . . ?
O3 C49 C50 128.34(19) . . ?
O3 C49 C54 110.83(18) . . ?
C50 C49 C54 120.82(19) . . ?
C49 C50 H50 121.0 . . ?
C49 C50 C51 118.0(2) . . ?
C51 C50 H50 121.0 . . ?
C50 C51 H51 119.5 . . ?
C52 C51 C50 121.0(2) . . ?
C52 C51 H51 119.5 . . ?
C51 C52 H52 119.6 . . ?
C51 C52 C53 120.9(2) . . ?
C53 C52 H52 119.6 . . ?
C52 C53 H53 121.1 . . ?
C54 C53 C52 117.9(2) . . ?
C54 C53 H53 121.1 . . ?
O4 C54 C49 110.66(18) . . ?
O4 C54 C53 127.9(2) . . ?
C53 C54 C49 121.5(2) . . ?
O1 B1 O3 112.31(18) . . ?
O1 B1 O4 110.88(17) . . ?
O2 B1 O1 104.83(17) . . ?
O2 B1 O3 111.32(17) . . ?
O2 B1 O4 113.32(19) . . ?
O4 B1 O3 104.39(17) . . ?

loop_
_geom_bond_atom_site_label_1
_geom_bond_atom_site_label_2
_geom_bond_distance
_geom_bond_site_symmetry_2
_geom_bond_publ_flag
Ni1 C1 1.9071(18) . ?
Ni1 C22 1.9068(18) . ?
N1 C1 1.355(2) . ?
N1 C2 1.384(2) . ?
N1 C13 1.438(2) . ?
N2 C1 1.354(2) . ?
N2 C3 1.386(2) . ?
N2 C4 1.442(2) . ?
N3 C22 1.354(3) . ?
N3 C23 1.387(3) . ?
N3 C34 1.435(3) . ?
N4 C22 1.354(3) . ?
N4 C24 1.383(3) . ?
N4 C25 1.439(3) . ?
C2 H2 0.9500 . ?
C2 C3 1.346(3) . ?
C3 H3 0.9500 . ?
C4 C5 1.389(3) . ?
C4 C9 1.393(3) . ?
C5 C6 1.395(3) . ?
C5 C12 1.505(3) . ?
C6 H6 0.9500 . ?
C6 C7 1.385(3) . ?
C7 C8 1.386(4) . ?
C7 C11 1.511(3) . ?
C8 H8 0.9500 . ?
C8 C9 1.393(3) . ?
C9 C10 1.505(3) . ?
C10 H10A 0.9800 . ?
C10 H10B 0.9800 . ?
C10 H10C 0.9800 . ?
C11 H11A 0.9800 . ?
C11 H11B 0.9800 . ?
C11 H11C 0.9800 . ?
C12 H12A 0.9800 . ?
C12 H12B 0.9800 . ?
C12 H12C 0.9800 . ?
C13 C14 1.393(3) . ?
C13 C18 1.391(3) . ?
C14 C15 1.391(3) . ?
C14 C21 1.508(3) . ?
C15 H15 0.9500 . ?
C15 C16 1.383(3) . ?
C16 C17 1.384(3) . ?
C16 C20 1.514(3) . ?
C17 H17 0.9500 . ?
C17 C18 1.394(3) . ?
C18 C19 1.507(3) . ?
C19 H19A 0.9800 . ?
C19 H19B 0.9800 . ?
C19 H19C 0.9800 . ?
C20 H20A 0.9800 . ?
C20 H20B 0.9800 . ?
C20 H20C 0.9800 . ?
C21 H21A 0.9800 . ?
C21 H21B 0.9800 . ?
C21 H21C 0.9800 . ?
C23 H23 0.9500 . ?
C23 C24 1.343(3) . ?
C24 H24 0.9500 . ?
C25 C26 1.394(3) . ?
C25 C30 1.390(3) . ?
C26 C27 1.392(4) . ?
C26 C33 1.500(4) . ?
C27 H27 0.9500 . ?
C27 C28 1.383(4) . ?
C28 C29 1.386(4) . ?
C28 C32 1.509(4) . ?
C29 H29 0.9500 . ?
C29 C30 1.390(3) . ?
C30 C31 1.503(3) . ?
C31 H31A 0.9800 . ?
C31 H31B 0.9800 . ?
C31 H31C 0.9800 . ?
C32 H32A 0.9800 . ?
C32 H32B 0.9800 . ?
C32 H32C 0.9800 . ?
C33 H33A 0.9800 . ?
C33 H33B 0.9800 . ?
C33 H33C 0.9800 . ?
C34 C35 1.399(3) . ?
C34 C39 1.395(3) . ?
C35 C36 1.395(4) . ?
C35 C42 1.501(4) . ?
C36 H36 0.9500 . ?
C36 C37 1.386(4) . ?
C37 C38 1.388(3) . ?
C37 C41 1.511(4) . ?
C38 H38 0.9500 . ?
C38 C39 1.390(3) . ?
C39 C40 1.504(3) . ?
C40 H40A 0.9800 . ?
C40 H40B 0.9800 . ?
C40 H40C 0.9800 . ?
C41 H41A 0.9800 . ?
C41 H41B 0.9800 . ?
C41 H41C 0.9800 . ?
C42 H42A 0.9800 . ?
C42 H42B 0.9800 . ?
C42 H42C 0.9800 . ?
O1 C43 1.352(3) . ?
O1 B1 1.480(3) . ?
O2 C48 1.354(2) . ?
O2 B1 1.477(3) . ?
O3 C49 1.347(2) . ?
O3 B1 1.490(3) . ?
O4 C54 1.350(3) . ?
O4 B1 1.486(3) . ?
C43 C44 1.373(3) . ?
C43 C48 1.400(3) . ?
C44 H44 0.9500 . ?
C44 C45 1.395(3) . ?
C45 H45 0.9500 . ?
C45 C46 1.385(4) . ?
C46 H46 0.9500 . ?
C46 C47 1.404(3) . ?
C47 H47 0.9500 . ?
C47 C48 1.376(3) . ?
C49 C50 1.376(3) . ?
C49 C54 1.395(3) . ?
C50 H50 0.9500 . ?
C50 C51 1.402(3) . ?
C51 H51 0.9500 . ?
C51 C52 1.379(4) . ?
C52 H52 0.9500 . ?
C52 C53 1.399(3) . ?
C53 H53 0.9500 . ?
C53 C54 1.375(3) . ?

loop_
_geom_torsion_atom_site_label_1
_geom_torsion_atom_site_label_2
_geom_torsion_atom_site_label_3
_geom_torsion_atom_site_label_4
_geom_torsion
_geom_torsion_site_symmetry_1
_geom_torsion_site_symmetry_2
_geom_torsion_site_symmetry_3
_geom_torsion_site_symmetry_4
_geom_torsion_publ_flag
N1 C2 C3 N2 -0.1(2) . . . . ?
N1 C13 C14 C15 -176.39(17) . . . . ?
N1 C13 C14 C21 3.3(3) . . . . ?
N1 C13 C18 C17 177.00(17) . . . . ?
N1 C13 C18 C19 -2.5(3) . . . . ?
N2 C4 C5 C6 -179.81(17) . . . . ?
N2 C4 C5 C12 0.0(3) . . . . ?
N2 C4 C9 C8 -179.75(17) . . . . ?
N2 C4 C9 C10 1.8(3) . . . . ?
N3 C23 C24 N4 -0.1(3) . . . . ?
N3 C34 C35 C36 -178.40(18) . . . . ?
N3 C34 C35 C42 4.2(3) . . . . ?
N3 C34 C39 C38 178.89(17) . . . . ?
N3 C34 C39 C40 -3.0(3) . . . . ?
N4 C25 C26 C27 177.56(18) . . . . ?
N4 C25 C26 C33 -2.3(3) . . . . ?
N4 C25 C30 C29 -178.72(18) . . . . ?
N4 C25 C30 C31 -1.5(3) . . . . ?
C1 N1 C2 C3 0.2(2) . . . . ?
C1 N1 C13 C14 -106.7(2) . . . . ?
C1 N1 C13 C18 74.7(2) . . . . ?
C1 N2 C3 C2 -0.1(2) . . . . ?
C1 N2 C4 C5 94.0(2) . . . . ?
C1 N2 C4 C9 -85.7(2) . . . . ?
C2 N1 C1 Ni1 176.51(15) . . . . ?
C2 N1 C1 N2 -0.2(2) . . . . ?
C2 N1 C13 C14 75.4(2) . . . . ?
C2 N1 C13 C18 -103.2(2) . . . . ?
C3 N2 C1 Ni1 -176.54(15) . . . . ?
C3 N2 C1 N1 0.2(2) . . . . ?
C3 N2 C4 C5 -86.5(2) . . . . ?
C3 N2 C4 C9 93.8(2) . . . . ?
C4 N2 C1 Ni1 3.0(3) . . . . ?
C4 N2 C1 N1 179.74(17) . . . . ?
C4 N2 C3 C2 -179.64(19) . . . . ?
C4 C5 C6 C7 -0.4(3) . . . . ?
C5 C4 C9 C8 0.6(3) . . . . ?
C5 C4 C9 C10 -177.91(19) . . . . ?
C5 C6 C7 C8 0.4(3) . . . . ?
C5 C6 C7 C11 -179.0(2) . . . . ?
C6 C7 C8 C9 0.1(3) . . . . ?
C7 C8 C9 C4 -0.5(3) . . . . ?
C7 C8 C9 C10 178.0(2) . . . . ?
C9 C4 C5 C6 -0.1(3) . . . . ?
C9 C4 C5 C12 179.73(19) . . . . ?
C11 C7 C8 C9 179.5(2) . . . . ?
C12 C5 C6 C7 179.8(2) . . . . ?
C13 N1 C1 Ni1 -1.6(3) . . . . ?
C13 N1 C1 N2 -178.33(17) . . . . ?
C13 N1 C2 C3 178.27(18) . . . . ?
C13 C14 C15 C16 -1.0(3) . . . . ?
C14 C13 C18 C17 -1.6(3) . . . . ?
C14 C13 C18 C19 178.88(18) . . . . ?
C14 C15 C16 C17 -0.8(3) . . . . ?
C14 C15 C16 C20 179.0(2) . . . . ?
C15 C16 C17 C18 1.5(3) . . . . ?
C16 C17 C18 C13 -0.3(3) . . . . ?
C16 C17 C18 C19 179.2(2) . . . . ?
C18 C13 C14 C15 2.2(3) . . . . ?
C18 C13 C14 C21 -178.14(19) . . . . ?
C20 C16 C17 C18 -178.4(2) . . . . ?
C21 C14 C15 C16 179.4(2) . . . . ?
C22 N3 C23 C24 -0.1(3) . . . . ?
C22 N3 C34 C35 -93.5(2) . . . . ?
C22 N3 C34 C39 87.1(2) . . . . ?
C22 N4 C24 C23 0.2(3) . . . . ?
C22 N4 C25 C26 -84.6(2) . . . . ?
C22 N4 C25 C30 92.9(2) . . . . ?
C23 N3 C22 Ni1 -178.79(15) . . . . ?
C23 N3 C22 N4 0.2(2) . . . . ?
C23 N3 C34 C35 90.6(2) . . . . ?
C23 N3 C34 C39 -88.7(2) . . . . ?
C24 N4 C22 Ni1 178.74(15) . . . . ?
C24 N4 C22 N3 -0.3(2) . . . . ?
C24 N4 C25 C26 93.3(2) . . . . ?
C24 N4 C25 C30 -89.1(3) . . . . ?
C25 N4 C22 Ni1 -3.0(3) . . . . ?
C25 N4 C22 N3 177.97(17) . . . . ?
C25 N4 C24 C23 -177.9(2) . . . . ?
C25 C26 C27 C28 0.7(3) . . . . ?
C26 C25 C30 C29 -1.3(3) . . . . ?
C26 C25 C30 C31 175.94(19) . . . . ?
C26 C27 C28 C29 -0.2(3) . . . . ?
C26 C27 C28 C32 -179.5(2) . . . . ?
C27 C28 C29 C30 -1.0(3) . . . . ?
C28 C29 C30 C25 1.7(3) . . . . ?
C28 C29 C30 C31 -175.5(2) . . . . ?
C30 C25 C26 C27 0.1(3) . . . . ?
C30 C25 C26 C33 -179.7(2) . . . . ?
C32 C28 C29 C30 178.2(2) . . . . ?
C33 C26 C27 C28 -179.5(2) . . . . ?
C34 N3 C22 Ni1 4.9(3) . . . . ?
C34 N3 C22 N4 -176.10(18) . . . . ?
C34 N3 C23 C24 176.23(19) . . . . ?
C34 C35 C36 C37 -1.3(3) . . . . ?
C35 C34 C39 C38 -0.4(3) . . . . ?
C35 C34 C39 C40 177.67(19) . . . . ?
C35 C36 C37 C38 1.1(3) . . . . ?
C35 C36 C37 C41 -176.2(2) . . . . ?
C36 C37 C38 C39 -0.6(3) . . . . ?
C37 C38 C39 C34 0.2(3) . . . . ?
C37 C38 C39 C40 -177.9(2) . . . . ?
C39 C34 C35 C36 0.9(3) . . . . ?
C39 C34 C35 C42 -176.5(2) . . . . ?
C41 C37 C38 C39 176.8(2) . . . . ?
C42 C35 C36 C37 176.2(2) . . . . ?
O1 C43 C44 C45 179.3(2) . . . . ?
O1 C43 C48 O2 -0.6(2) . . . . ?
O1 C43 C48 C47 179.5(2) . . . . ?
O3 C49 C50 C51 -177.9(2) . . . . ?
O3 C49 C54 O4 -1.1(2) . . . . ?
O3 C49 C54 C53 178.14(19) . . . . ?
C43 O1 B1 O2 2.2(2) . . . . ?
C43 O1 B1 O3 -118.79(18) . . . . ?
C43 O1 B1 O4 124.86(18) . . . . ?
C43 C44 C45 C46 0.4(4) . . . . ?
C44 C43 C48 O2 177.9(2) . . . . ?
C44 C43 C48 C47 -2.0(3) . . . . ?
C44 C45 C46 C47 -1.1(4) . . . . ?
C45 C46 C47 C48 0.3(4) . . . . ?
C46 C47 C48 O2 -178.6(2) . . . . ?
C46 C47 C48 C43 1.3(3) . . . . ?
C48 O2 B1 O1 -2.6(2) . . . . ?
C48 O2 B1 O3 119.06(19) . . . . ?
C48 O2 B1 O4 -123.63(19) . . . . ?
C48 C43 C44 C45 1.1(3) . . . . ?
C49 O3 B1 O1 -115.15(18) . . . . ?
C49 O3 B1 O2 127.66(18) . . . . ?
C49 O3 B1 O4 5.0(2) . . . . ?
C49 C50 C51 C52 -0.3(3) . . . . ?
C50 C49 C54 O4 179.32(18) . . . . ?
C50 C49 C54 C53 -1.5(3) . . . . ?
C50 C51 C52 C53 -1.3(4) . . . . ?
C51 C52 C53 C54 1.5(4) . . . . ?
C52 C53 C54 O4 178.9(2) . . . . ?
C52 C53 C54 C49 -0.1(3) . . . . ?
C54 O4 B1 O1 115.47(18) . . . . ?
C54 O4 B1 O2 -126.97(18) . . . . ?
C54 O4 B1 O3 -5.7(2) . . . . ?
C54 C49 C50 C51 1.6(3) . . . . ?
B1 O1 C43 C44 -179.4(2) . . . . ?
B1 O1 C43 C48 -1.1(2) . . . . ?
B1 O2 C48 C43 2.1(2) . . . . ?
B1 O2 C48 C47 -178.1(2) . . . . ?
B1 O3 C49 C50 176.9(2) . . . . ?
B1 O3 C49 C54 -2.7(2) . . . . ?
B1 O4 C54 C49 4.3(2) . . . . ?
B1 O4 C54 C53 -174.8(2) . . . . ?
